data_4102189
loop_
_publ_author_name
'John S. Tse'
'Alicea A. Leitch'
'Xueyang Yu'
'Xuezhao Bao'
'Sijia Zhang'
'Qingqing Liu'
'Changqing Jin'
'Richard A. Secco'
'Serge Desgreniers'
'Yasuo Ohishi'
'Richard T. Oakley'

_publ_contact_author_address
; Department of Chemistry
University of Waterloo
Waterloo, ON N2L 3G1 Canada
;
_publ_contact_author_email oakley@uwaterloo.ca
_publ_contact_author_fax 519-746-0435
_publ_contact_author_name 'Richard Oakley'
_publ_contact_author_phone 519-888-4582
_publ_section_title
;
 Metallization of a Hypervalent Radical Dimer: Molecular and Band
 Perspectives
;
_journal_name_full 'Journal of the American Chemical Society'
_journal_page_first 4876
_journal_page_last 4886
_journal_paper_doi 10.1021/ja100216c
_journal_volume 132
_journal_year 2010
_chemical_formula_moiety 'C12 H8 N6 S4 Se4'
_chemical_formula_sum 'C12 H8 N6 S4 Se4'
_chemical_formula_weight 680.36
_chemical_name_common HBPTSMe
_chemical_name_systematic ' ?'
_space_group_IT_number 14
_symmetry_cell_setting monoclinic
_symmetry_space_group_name_Hall '-P 2ybc'
_symmetry_space_group_name_H-M 'P 1 21/c 1'
_cell_angle_alpha 90.0
_cell_angle_beta 93.2827(16)
_cell_angle_gamma 90.0
_cell_formula_units_Z 2
_cell_length_a 4.83377(8)
_cell_length_b 12.57757(18)
_cell_length_c 14.80061(30)
_cell_measurement_temperature 293(2)
_cell_volume 898.36(3)
_computing_data_reduction 'synchrotron powder'
_computing_structure_refinement GSAS
_diffrn_ambient_temperature 293(2)
_diffrn_radiation_polarisn_ratio 0.95
_diffrn_radiation_probe x-ray
_diffrn_radiation_type synchrotron
_diffrn_radiation_wavelength 0.51446
_diffrn_source synchrotron
_diffrn_source_type 'SPring-8 BL10XU'
_exptl_absorpt_correction_T_max 1.00000
_exptl_absorpt_correction_T_min 1.00000
_exptl_absorpt_process_details
;   GSAS Absorption/surface roughness correction: function number 0
 No correction is applied.
;
_exptl_crystal_colour black
_exptl_crystal_density_diffrn 2.515
_pd_calc_method 'Rietveld Refinement'
_pd_phase_name 'hbptsme 1.86GPa'
_pd_proc_info_datetime 2009-05-27T18:17:53
_pd_proc_ls_background_function
;   GSAS Background function number 1 with 22 terms.
 Shifted Chebyshev function of 1st kind
      1:    46035.1     2:    30686.5     3:   -1967.23     4:   -450.812    
      5:   -443.407     6:    307.850     7:   -100.008     8:    145.410    
      9:   -80.8822    10:    99.3782    11:   -53.5890    12:   -153.338    
     13:   -134.834    14:   -15.3349    15:   -117.646    16:   -65.6654    
     17:   -15.0913    18:    1.79287    19:   -27.2865    20:    28.8729    
     21:    22.1052    22:   -36.0472    
;
_pd_proc_ls_peak_cutoff 0.00100
_pd_proc_ls_profile_function
;
 CW Profile function number 2 with  18 terms
 Profile coefficients for Simpson's rule integration of pseudovoigt function
 C.J. Howard (1982). J. Appl. Cryst.,15,615-620.
 P. Thompson, D.E. Cox & J.B. Hastings (1987). J. Appl. Cryst.,20,79-83.
 Peak tails are ignored  where the intensity is below 0.0010 times the peak
   Aniso. broadening axis   0.0   0.0   1.0
;
_pd_proc_ls_prof_R_factor 0.0056
_pd_proc_ls_prof_wR_expected 0.0045
_pd_proc_ls_prof_wR_factor 0.0098
_refine_ls_matrix_type full
_refine_ls_number_parameters 1
_refine_ls_number_restraints 0
_refine_ls_R_Fsqd_factor 0.11541
_refine_ls_shift/su_max 0.01
_refine_ls_shift/su_mean 0.01
_cod_data_source_file ja100216c_si_002.cif
_cod_data_source_block HBPTSMe_1.86GPa
_cod_depositor_comments
;
The following automatic conversions were performed:

'_geom_bond_publ_flag' value 'N' changed to 'n' according to the
built-in table from CIF Core dictionary named 'cif_core.dic' version
2.4.1 from 2010-06-29 (20 times).

'_geom_angle_publ_flag' value 'N'
changed to 'n' according to the built-in table from CIF Core
dictionary named 'cif_core.dic' version 2.4.1 from 2010-06-29 (29
times).

Automatic conversion script
Id: cif_fix_values 1715 2011-07-08 13:25:40Z adriana 
;
_cod_database_code 4102189
_cod_database_fobs_code 4102189
_gsas_exptl_extinct_corr_t_min 1.00000
_gsas_exptl_extinct_corr_t_max 1.00000

loop_
_symmetry_equiv_pos_site_id
_symmetry_equiv_pos_as_xyz
1 +x,+y,+z
2 -x,+y+1/2,-z+1/2
-1 -x,-y,-z
-2 +x,-y+1/2,+z+1/2

loop_
_atom_site_type_symbol
_atom_site_label
_atom_site_fract_x
_atom_site_fract_y
_atom_site_fract_z
_atom_site_occupancy
_atom_site_thermal_displace_type
_atom_site_U_iso_or_equiv
_atom_site_symmetry_multiplicity
_atom_site_refinement_flags
Se Se1 0.6718 0.97621 0.61138 1.0 Uiso 0.025 4 G
S S1 0.62835 0.87818 0.73353 1.0 Uiso 0.025 4 G
Se Se2 -0.40634 0.50665 0.57994 1.0 Uiso 0.025 4 G
S S2 -0.10343 0.54278 0.73654 1.0 Uiso 0.025 4 G
N N1 0.40989 0.89855 0.54957 1.0 Uiso 0.025 4 G
N N2 0.09388 0.76024 0.54652 1.0 Uiso 0.025 4 G
N N3 -0.22093 0.62009 0.53696 1.0 Uiso 0.025 4 G
C C2 0.29778 0.82069 0.59273 1.0 Uiso 0.025 4 G
C C1 0.37212 0.79324 0.68579 1.0 Uiso 0.025 4 G
C C5 0.24556 0.70845 0.72697 1.0 Uiso 0.025 4 G
C C4 0.04498 0.64898 0.67869 1.0 Uiso 0.025 4 G
C C3 -0.03563 0.67379 0.5855 1.0 Uiso 0.025 4 G
C C6 0.01962 0.78954 0.45226 1.0 Uiso 0.025 4 G
H H5 0.30324 0.68852 0.7967 1.0 Uiso 0.025 4 G
H H6A -0.1505 0.73914 0.42758 1.0 Uiso 0.025 4 G
H H6B -0.04044 0.87311 0.44918 1.0 Uiso 0.025 4 G
H H6C 0.19812 0.77873 0.41122 1.0 Uiso 0.025 4 G

loop_
_atom_type_symbol
_atom_type_number_in_cell
_atom_type_scat_dispersion_real
_atom_type_scat_dispersion_imag
_atom_type_scat_Cromer_Mann_a1
_atom_type_scat_Cromer_Mann_a2
_atom_type_scat_Cromer_Mann_a3
_atom_type_scat_Cromer_Mann_a4
_atom_type_scat_Cromer_Mann_b1
_atom_type_scat_Cromer_Mann_b2
_atom_type_scat_Cromer_Mann_b3
_atom_type_scat_Cromer_Mann_b4
_atom_type_scat_Cromer_Mann_c
_atom_type_scat_source
Se 8.0 0.000 0.000 17.0006 2.40980 5.81960 0.27260 3.97310 15.2372 4.35430 43.8163 2.84090 International_Tables_Vol_C
S 8.0 0.000 0.000 6.90530 1.46790 5.20340 22.2151 1.43790 0.25360 1.58630 56.1720 0.86690 International_Tables_Vol_C
N 12.0 0.000 0.000 12.2126 0.00570 3.13220 9.89330 2.01250 28.9975 1.16630 0.58260 -11.529 International_Tables_Vol_C
C 24.0 0.000 0.000 2.31000 20.8439 1.02000 10.2075 1.58860 0.56870 0.86500 51.6512 0.21560 International_Tables_Vol_C
H 16.0 0.000 0.000 0.49300 10.5109 0.32291 26.1257 0.14019 3.14236 0.04081 57.7997 0.00304 International_Tables_Vol_C

loop_
_geom_angle_atom_site_label_1
_geom_angle_atom_site_label_2
_geom_angle_atom_site_label_3
_geom_angle
_geom_angle_site_symmetry_1
_geom_angle_site_symmetry_3
_geom_angle_publ_flag
S1 Se1 N1 90.9139 1_555 1_555 n
Se1 S1 C1 96.2224 1_555 1_555 n
Se2 Se2 N3 83.1085 -1_466 1_555 n
Se1 N1 C2 117.1936 1_555 1_555 n
C2 N2 C3 122.9397 1_555 1_555 n
C2 N2 C6 117.2198 1_555 1_555 n
C3 N2 C6 119.8321 1_555 1_555 n
Se2 N3 C3 123.3779 1_555 1_555 n
N1 C2 N2 118.1404 1_555 1_555 n
N1 C2 C1 123.9620 1_555 1_555 n
N2 C2 C1 117.8975 1_555 1_555 n
S1 C1 C2 111.7056 1_555 1_555 n
S1 C1 C5 127.6072 1_555 1_555 n
C2 C1 C5 120.6872 1_555 1_555 n
C1 C5 C4 119.9992 1_555 1_555 n
C1 C5 H5 120.0355 1_555 1_555 n
C4 C5 H5 119.9652 1_555 1_555 n
S2 C4 C5 116.7351 1_555 1_555 n
S2 C4 C3 122.1709 1_555 1_555 n
C5 C4 C3 121.0939 1_555 1_555 n
N2 C3 N3 119.0690 1_555 1_555 n
N2 C3 C4 117.3683 1_555 1_555 n
N3 C3 C4 123.5627 1_555 1_555 n
N2 C6 H6A 108.2257 1_555 1_555 n
N2 C6 H6B 109.3756 1_555 1_555 n
N2 C6 H6C 109.8498 1_555 1_555 n
H6A C6 H6B 110.7442 1_555 1_555 n
H6A C6 H6C 110.3553 1_555 1_555 n
H6B C6 H6C 108.28270 1_555 1_555 n

loop_
_geom_bond_atom_site_label_1
_geom_bond_atom_site_label_2
_geom_bond_distance
_geom_bond_site_symmetry_2
_geom_bond_publ_flag
Se1 S1 2.208240 1_555 n
Se1 N1 1.805860 1_555 n
S1 C1 1.753400 1_555 n
Se2 Se2 2.49037 -1_466 n
Se2 S2 2.70810 1_555 n
Se2 N3 1.819050 1_555 n
S2 C4 1.761330 1_555 n
N1 C2 1.303990 1_555 n
N2 C2 1.392860 1_555 n
N2 C3 1.395850 1_555 n
N2 C6 1.467520 1_555 n
N3 C3 1.304180 1_555 n
C2 C1 1.445240 1_555 n
C1 C5 1.387710 1_555 n
C5 C4 1.389530 1_555 n
C5 H5 1.082930 1_555 n
C4 C3 1.445700 1_555 n
C6 H6A 1.084930 1_555 n
C6 H6B 1.090720 1_555 n
C6 H6C 1.091760 1_555 n
